data_2216599
loop_
_publ_author_name
'Yuan-Xiang Li'
'Di-Zhao Chen'
'Xiao-Juan Gong'

_publ_section_title
;Ethyl
 1-(2,6-difluorobenzyl)-4-(4,6-dimethoxypyrimidin-2-yl)-2-oxo-1,2-dihydroquinoline-3-carboxylate
;
_journal_coeditor_code IS2246
_journal_issue 12
_journal_name_full 'Acta Crystallographica Section E'
_journal_page_first o4855
_journal_page_last o4855
_journal_paper_doi 10.1107/S1600536807060345
_journal_volume 63
_journal_year 2007
_chemical_formula_iupac 'C25 H21 F2 N3 O5'
_chemical_formula_moiety 'C25 H21 F2 N3 O5'
_chemical_formula_sum 'C25 H21 F2 N3 O5'
_chemical_formula_weight 481.45
_chemical_name_systematic
;
Ethyl 1-(2,6-difluorobenzyl)-4-(4,6-dimethoxypyrimidin-2-yl)-2-oxo-
1,2-dihydroquinoline-3-carboxylate
;
_space_group_IT_number 61
_symmetry_cell_setting orthorhombic
_symmetry_space_group_name_Hall '-P 2ac 2ab'
_symmetry_space_group_name_H-M 'P b c a'
_atom_sites_solution_hydrogens geom
_atom_sites_solution_primary direct
_atom_sites_solution_secondary difmap
_audit_creation_method SHELXL-97
_cell_angle_alpha 90.00
_cell_angle_beta 90.00
_cell_angle_gamma 90.00
_cell_formula_units_Z 8
_cell_length_a 11.667(2)
_cell_length_b 15.686(3)
_cell_length_c 24.594(5)
_cell_measurement_reflns_used 9565
_cell_measurement_temperature 299(2)
_cell_measurement_theta_max 26.58
_cell_measurement_theta_min 2.33
_cell_volume 4500.9(15)
_computing_cell_refinement 'SAINT (Bruker, 2001)'
_computing_data_collection 'SMART (Bruker, 2001)'
_computing_data_reduction SAINT
_computing_molecular_graphics 'PLATON (Spek, 2003)'
_computing_publication_material 'SHELXTL (Bruker, 2001)'
_computing_structure_refinement 'SHELXL97 (Sheldrick, 1997)'
_computing_structure_solution 'SHELXS97 (Sheldrick, 1997)'
_diffrn_ambient_temperature 299(2)
_diffrn_measured_fraction_theta_full 0.980
_diffrn_measured_fraction_theta_max 0.980
_diffrn_measurement_device_type 'Bruker SMART 4K CCD area-detector diffractometer'
_diffrn_measurement_method '\f and \w scans'
_diffrn_radiation_monochromator graphite
_diffrn_radiation_source 'fine-focus sealed tube'
_diffrn_radiation_type MoK\a
_diffrn_radiation_wavelength 0.71073
_diffrn_reflns_av_R_equivalents 0.0323
_diffrn_reflns_av_sigmaI/netI 0.0222
_diffrn_reflns_limit_h_max 15
_diffrn_reflns_limit_h_min -15
_diffrn_reflns_limit_k_max 20
_diffrn_reflns_limit_k_min -20
_diffrn_reflns_limit_l_max 32
_diffrn_reflns_limit_l_min -32
_diffrn_reflns_number 41620
_diffrn_reflns_theta_full 28.34
_diffrn_reflns_theta_max 28.34
_diffrn_reflns_theta_min 1.66
_exptl_absorpt_coefficient_mu 0.111
_exptl_absorpt_correction_type none
_exptl_crystal_colour colorless
_exptl_crystal_density_diffrn 1.421
_exptl_crystal_density_method 'not measured'
_exptl_crystal_description block
_exptl_crystal_F_000 2000
_exptl_crystal_size_max 0.30
_exptl_crystal_size_mid 0.20
_exptl_crystal_size_min 0.10
_refine_diff_density_max 0.290
_refine_diff_density_min -0.209
_refine_ls_extinction_method none
_refine_ls_goodness_of_fit_ref 1.036
_refine_ls_hydrogen_treatment constr
_refine_ls_matrix_type full
_refine_ls_number_parameters 339
_refine_ls_number_reflns 5503
_refine_ls_number_restraints 0
_refine_ls_restrained_S_all 1.036
_refine_ls_R_factor_all 0.0699
_refine_ls_R_factor_gt 0.0532
_refine_ls_shift/su_max 0.000
_refine_ls_shift/su_mean 0.000
_refine_ls_structure_factor_coef Fsqd
_refine_ls_weighting_details 'calc w=1/[\s^2^(Fo^2^)+(0.0676P)^2^+1.2956P] where P=(Fo^2^+2Fc^2^)/3'
_refine_ls_weighting_scheme calc
_refine_ls_wR_factor_gt 0.1305
_refine_ls_wR_factor_ref 0.1402
_reflns_number_gt 4211
_reflns_number_total 5503
_reflns_threshold_expression I>2\s(I)
_cod_data_source_file is2246.cif
_cod_data_source_block I
_cod_original_sg_symbol_Hall '-P 2ac 2ab '
_cod_database_code 2216599
_cod_database_fobs_code 2216599

loop_
_symmetry_equiv_pos_as_xyz
'x, y, z'
'-x+1/2, -y, z+1/2'
'-x, y+1/2, -z+1/2'
'x+1/2, -y+1/2, -z'
'-x, -y, -z'
'x-1/2, y, -z-1/2'
'x, -y-1/2, z-1/2'
'-x-1/2, y-1/2, z'

loop_
_atom_site_type_symbol
_atom_site_label
_atom_site_fract_x
_atom_site_fract_y
_atom_site_fract_z
_atom_site_U_iso_or_equiv
_atom_site_adp_type
_atom_site_calc_flag
_atom_site_refinement_flags
_atom_site_occupancy
_atom_site_disorder_assembly
_atom_site_disorder_group
C C1 0.73891(17) 0.17372(13) 0.16587(7) 0.0539(4) Uani d . 1 . .
H H1A 0.6826 0.1346 0.1796 0.081 Uiso calc R 1 . .
H H1B 0.7616 0.1566 0.1300 0.081 Uiso calc R 1 . .
H H1C 0.7069 0.2301 0.1645 0.081 Uiso calc R 1 . .
C C2 0.96976(18) 0.27238(15) 0.42359(8) 0.0632(5) Uani d . 1 . .
H H2A 0.9374 0.3286 0.4237 0.095 Uiso calc R 1 . .
H H2B 1.0404 0.2726 0.4436 0.095 Uiso calc R 1 . .
H H2C 0.9170 0.2333 0.4403 0.095 Uiso calc R 1 . .
C C3 0.82340(14) 0.20613(11) 0.25095(7) 0.0444(4) Uani d . 1 . .
C C4 0.91887(15) 0.21000(13) 0.28369(7) 0.0525(5) Uani d . 1 . .
H H4 0.9905 0.1916 0.2719 0.063 Uiso calc R 1 . .
C C5 0.90176(14) 0.24282(12) 0.33494(7) 0.0456(4) Uani d . 1 . .
C C6 0.71497(13) 0.26394(10) 0.31678(6) 0.0355(3) Uani d . 1 . .
C C7 0.60120(12) 0.29476(10) 0.33717(6) 0.0345(3) Uani d . 1 . .
C C8 0.56031(13) 0.26459(9) 0.38473(6) 0.0357(3) Uani d . 1 . .
C C9 0.45379(13) 0.29613(10) 0.40849(7) 0.0399(4) Uani d . 1 . .
C C10 0.43375(13) 0.38819(10) 0.32902(6) 0.0403(4) Uani d . 1 . .
C C11 0.37353(17) 0.45238(12) 0.30178(8) 0.0548(5) Uani d . 1 . .
H H11 0.3036 0.4711 0.3154 0.066 Uiso calc R 1 . .
C C12 0.4169(2) 0.48787(14) 0.25515(8) 0.0680(6) Uani d . 1 . .
H H12 0.3759 0.5304 0.2374 0.082 Uiso calc R 1 . .
C C13 0.5208(2) 0.46126(14) 0.23429(8) 0.0683(6) Uani d . 1 . .
H H13 0.5498 0.4859 0.2028 0.082 Uiso calc R 1 . .
C C14 0.58106(17) 0.39824(12) 0.26040(7) 0.0527(4) Uani d . 1 . .
H H14 0.6510 0.3805 0.2462 0.063 Uiso calc R 1 . .
C C15 0.53945(13) 0.36009(10) 0.30785(6) 0.0381(3) Uani d . 1 . .
C C16 0.62206(14) 0.19825(11) 0.41763(7) 0.0416(4) Uani d . 1 A .
C C17 0.7161(6) 0.0662(3) 0.41641(15) 0.0577(13) Uani d P 0.778(16) A 1
H H17A 0.7833 0.0943 0.4311 0.069 Uiso calc PR 0.778(16) A 1
H H17B 0.6744 0.0400 0.4462 0.069 Uiso calc PR 0.778(16) A 1
C C18 0.7505(7) 0.0008(4) 0.37631(18) 0.091(2) Uani d P 0.778(16) A 1
H H18A 0.6833 -0.0250 0.3609 0.137 Uiso calc PR 0.778(16) A 1
H H18B 0.7957 -0.0422 0.3940 0.137 Uiso calc PR 0.778(16) A 1
H H18C 0.7948 0.0270 0.3480 0.137 Uiso calc PR 0.778(16) A 1
C C19 0.28061(13) 0.37913(11) 0.39887(8) 0.0489(4) Uani d . 1 . .
H H19A 0.2558 0.3362 0.4247 0.059 Uiso calc R 1 . .
H H19B 0.2259 0.3793 0.3692 0.059 Uiso calc R 1 . .
C C20 0.27564(14) 0.46494(10) 0.42655(6) 0.0411(4) Uani d . 1 . .
C C21 0.16912(15) 0.50102(11) 0.43621(7) 0.0477(4) Uani d . 1 . .
C C22 0.15155(17) 0.57584(12) 0.46330(8) 0.0554(5) Uani d . 1 . .
H H22 0.0779 0.5968 0.4687 0.066 Uiso calc R 1 . .
C C23 0.24528(19) 0.61930(12) 0.48243(7) 0.0567(5) Uani d . 1 . .
H H23 0.2354 0.6702 0.5013 0.068 Uiso calc R 1 . .
C C24 0.35306(18) 0.58806(12) 0.47389(8) 0.0553(5) Uani d . 1 . .
H H24 0.4169 0.6176 0.4865 0.066 Uiso calc R 1 . .
C C25 0.36606(15) 0.51210(12) 0.44638(7) 0.0485(4) Uani d . 1 . .
C C17' 0.6721(18) 0.0438(12) 0.4027(10) 0.072(5) Uani d P 0.222(16) A 2
H H17C 0.6256 0.0023 0.3835 0.086 Uiso calc PR 0.222(16) A 2
H H17D 0.6648 0.0348 0.4416 0.086 Uiso calc PR 0.222(16) A 2
C C18' 0.7912(17) 0.0403(15) 0.3854(11) 0.098(7) Uani d P 0.222(16) A 2
H H18D 0.7949 0.0432 0.3465 0.146 Uiso calc PR 0.222(16) A 2
H H18E 0.8249 -0.0121 0.3976 0.146 Uiso calc PR 0.222(16) A 2
H H18F 0.8323 0.0875 0.4008 0.146 Uiso calc PR 0.222(16) A 2
F F1 0.07698(9) 0.45818(8) 0.41673(6) 0.0764(4) Uani d . 1 . .
F F2 0.47380(9) 0.48299(8) 0.43831(6) 0.0781(4) Uani d . 1 . .
N N1 0.71969(11) 0.23260(9) 0.26652(5) 0.0398(3) Uani d . 1 . .
N N2 0.80033(11) 0.27073(9) 0.35220(5) 0.0404(3) Uani d . 1 . .
N N3 0.39250(11) 0.35336(8) 0.37715(6) 0.0411(3) Uani d . 1 . .
O O1 0.83663(11) 0.17355(10) 0.20088(5) 0.0589(4) Uani d . 1 . .
O O2 0.99134(10) 0.24637(11) 0.36873(5) 0.0644(4) Uani d . 1 . .
O O3 0.64202(11) 0.12895(7) 0.38783(5) 0.0528(3) Uani d . 1 . .
O O4 0.64791(13) 0.20567(9) 0.46424(5) 0.0620(4) Uani d . 1 . .
O O5 0.41807(11) 0.27281(9) 0.45267(5) 0.0591(4) Uani d . 1 . .

loop_
_atom_site_aniso_label
_atom_site_aniso_U_11
_atom_site_aniso_U_22
_atom_site_aniso_U_33
_atom_site_aniso_U_12
_atom_site_aniso_U_13
_atom_site_aniso_U_23
C1 0.0625(11) 0.0618(11) 0.0375(8) -0.0010(9) 0.0005(8) -0.0063(8)
C2 0.0535(11) 0.0886(16) 0.0475(10) -0.0034(11) -0.0107(9) -0.0078(10)
C3 0.0446(9) 0.0534(10) 0.0352(8) 0.0105(7) 0.0062(7) 0.0002(7)
C4 0.0369(9) 0.0769(13) 0.0436(9) 0.0160(8) 0.0074(7) 0.0013(9)
C5 0.0341(8) 0.0624(11) 0.0402(8) 0.0039(7) 0.0010(6) 0.0029(7)
C6 0.0333(7) 0.0383(8) 0.0349(7) 0.0014(6) 0.0046(6) 0.0003(6)
C7 0.0316(7) 0.0365(8) 0.0355(7) 0.0002(6) 0.0008(6) -0.0059(6)
C8 0.0345(7) 0.0345(8) 0.0382(7) -0.0006(6) 0.0035(6) -0.0057(6)
C9 0.0381(8) 0.0352(8) 0.0465(8) -0.0028(6) 0.0084(7) -0.0069(7)
C10 0.0407(8) 0.0384(8) 0.0418(8) 0.0030(7) -0.0051(7) -0.0110(6)
C11 0.0540(10) 0.0578(11) 0.0527(10) 0.0195(9) -0.0095(8) -0.0114(9)
C12 0.0888(16) 0.0636(12) 0.0516(11) 0.0312(12) -0.0163(11) 0.0006(9)
C13 0.0909(16) 0.0662(13) 0.0478(10) 0.0181(12) 0.0046(10) 0.0130(9)
C14 0.0602(11) 0.0539(10) 0.0438(9) 0.0093(9) 0.0055(8) 0.0037(8)
C15 0.0382(8) 0.0388(8) 0.0372(7) 0.0017(6) -0.0019(6) -0.0052(6)
C16 0.0405(8) 0.0428(9) 0.0416(9) 0.0033(7) 0.0095(7) 0.0020(7)
C17 0.080(3) 0.043(2) 0.0501(17) 0.0207(18) -0.0069(17) 0.0038(13)
C18 0.134(5) 0.062(3) 0.078(2) 0.054(3) -0.016(3) -0.014(2)
C19 0.0325(8) 0.0458(9) 0.0683(11) 0.0029(7) 0.0065(8) -0.0154(8)
C20 0.0416(9) 0.0386(8) 0.0432(8) 0.0062(7) 0.0061(7) -0.0025(7)
C21 0.0444(9) 0.0444(9) 0.0544(10) 0.0056(7) 0.0104(8) 0.0009(8)
C22 0.0597(11) 0.0488(10) 0.0576(11) 0.0190(9) 0.0147(9) 0.0008(8)
C23 0.0831(14) 0.0424(9) 0.0445(9) 0.0154(10) 0.0040(9) -0.0048(7)
C24 0.0676(12) 0.0485(10) 0.0497(10) 0.0000(9) -0.0101(9) -0.0066(8)
C25 0.0443(9) 0.0505(10) 0.0508(9) 0.0072(8) -0.0035(7) -0.0068(8)
C17' 0.074(10) 0.060(8) 0.082(11) 0.000(7) -0.006(7) 0.013(7)
C18' 0.089(11) 0.053(10) 0.150(17) 0.027(8) -0.007(10) 0.012(10)
F1 0.0377(6) 0.0686(8) 0.1229(11) 0.0027(5) 0.0088(6) -0.0205(7)
F2 0.0420(6) 0.0805(9) 0.1117(10) 0.0073(6) -0.0124(6) -0.0393(8)
N1 0.0365(7) 0.0483(8) 0.0347(6) 0.0055(6) 0.0031(5) -0.0023(5)
N2 0.0349(7) 0.0502(8) 0.0359(7) 0.0013(6) 0.0021(5) -0.0017(6)
N3 0.0336(7) 0.0388(7) 0.0509(8) 0.0039(5) 0.0057(6) -0.0100(6)
O1 0.0547(7) 0.0840(10) 0.0380(6) 0.0219(7) 0.0051(5) -0.0110(6)
O2 0.0359(6) 0.1100(12) 0.0473(7) 0.0091(7) -0.0039(5) -0.0059(7)
O3 0.0692(8) 0.0393(6) 0.0500(7) 0.0133(6) 0.0068(6) 0.0023(5)
O4 0.0743(9) 0.0713(9) 0.0404(7) 0.0147(7) -0.0015(6) 0.0008(6)
O5 0.0556(8) 0.0628(8) 0.0589(8) 0.0052(6) 0.0257(6) 0.0083(6)

loop_
_atom_type_symbol
_atom_type_description
_atom_type_scat_dispersion_real
_atom_type_scat_dispersion_imag
_atom_type_scat_source
C C 0.0033 0.0016 'International Tables Vol C Tables 4.2.6.8 and 6.1.1.4'
H H 0.0000 0.0000 'International Tables Vol C Tables 4.2.6.8 and 6.1.1.4'
N N 0.0061 0.0033 'International Tables Vol C Tables 4.2.6.8 and 6.1.1.4'
O O 0.0106 0.0060 'International Tables Vol C Tables 4.2.6.8 and 6.1.1.4'
F F 0.0171 0.0103 'International Tables Vol C Tables 4.2.6.8 and 6.1.1.4'

loop_
_geom_angle_atom_site_label_1
_geom_angle_atom_site_label_2
_geom_angle_atom_site_label_3
_geom_angle
O1 C1 H1A 109.5
O1 C1 H1B 109.5
H1A C1 H1B 109.5
O1 C1 H1C 109.5
H1A C1 H1C 109.5
H1B C1 H1C 109.5
O2 C2 H2A 109.5
O2 C2 H2B 109.5
H2A C2 H2B 109.5
O2 C2 H2C 109.5
H2A C2 H2C 109.5
H2B C2 H2C 109.5
N1 C3 O1 119.06(15)
N1 C3 C4 123.51(15)
O1 C3 C4 117.42(15)
C3 C4 C5 115.79(15)
C3 C4 H4 122.1
C5 C4 H4 122.1
N2 C5 O2 118.89(15)
N2 C5 C4 122.96(15)
O2 C5 C4 118.15(15)
N2 C6 N1 127.44(14)
N2 C6 C7 114.77(13)
N1 C6 C7 117.78(13)
C8 C7 C15 120.34(14)
C8 C7 C6 119.34(14)
C15 C7 C6 120.21(13)
C7 C8 C9 121.96(14)
C7 C8 C16 122.72(14)
C9 C8 C16 115.30(13)
O5 C9 N3 120.97(15)
O5 C9 C8 123.08(16)
N3 C9 C8 115.92(14)
N3 C10 C11 121.13(15)
N3 C10 C15 119.65(14)
C11 C10 C15 119.20(16)
C12 C11 C10 120.47(18)
C12 C11 H11 119.8
C10 C11 H11 119.8
C11 C12 C13 120.80(18)
C11 C12 H12 119.6
C13 C12 H12 119.6
C14 C13 C12 119.56(19)
C14 C13 H13 120.2
C12 C13 H13 120.2
C13 C14 C15 121.40(18)
C13 C14 H14 119.3
C15 C14 H14 119.3
C14 C15 C10 118.57(15)
C14 C15 C7 123.14(15)
C10 C15 C7 118.26(14)
O4 C16 O3 124.43(16)
O4 C16 C8 124.90(15)
O3 C16 C8 110.66(14)
C18 C17 O3 107.6(3)
C18 C17 H17A 110.2
O3 C17 H17A 110.2
C18 C17 H17B 110.2
O3 C17 H17B 110.2
H17A C17 H17B 108.5
N3 C19 C20 116.36(14)
N3 C19 H19A 108.2
C20 C19 H19A 108.2
N3 C19 H19B 108.2
C20 C19 H19B 108.2
H19A C19 H19B 107.4
C25 C20 C21 113.99(15)
C25 C20 C19 127.53(15)
C21 C20 C19 118.41(15)
F1 C21 C22 118.67(16)
F1 C21 C20 116.62(15)
C22 C21 C20 124.71(18)
C21 C22 C23 118.35(17)
C21 C22 H22 120.8
C23 C22 H22 120.8
C24 C23 C22 120.19(17)
C24 C23 H23 119.9
C22 C23 H23 119.9
C23 C24 C25 119.13(18)
C23 C24 H24 120.4
C25 C24 H24 120.4
F2 C25 C20 118.59(15)
F2 C25 C24 117.79(17)
C20 C25 C24 123.62(17)
O3 C17' C18' 101.3(15)
O3 C17' H17C 111.5
C18' C17' H17C 111.5
O3 C17' H17D 111.5
C18' C17' H17D 111.5
H17C C17' H17D 109.3
C17' C18' H18D 109.5
C17' C18' H18E 109.5
H18D C18' H18E 109.5
C17' C18' H18F 109.5
H18D C18' H18F 109.5
H18E C18' H18F 109.5
C6 N1 C3 114.74(13)
C6 N2 C5 115.55(13)
C9 N3 C10 123.44(13)
C9 N3 C19 115.86(14)
C10 N3 C19 120.65(14)
C3 O1 C1 117.42(13)
C5 O2 C2 117.42(14)
C16 O3 C17' 131.7(11)
C16 O3 C17 112.5(2)

loop_
_geom_bond_atom_site_label_1
_geom_bond_atom_site_label_2
_geom_bond_distance
C1 O1 1.429(2)
C1 H1A 0.9600
C1 H1B 0.9600
C1 H1C 0.9600
C2 O2 1.432(2)
C2 H2A 0.9600
C2 H2B 0.9600
C2 H2C 0.9600
C3 N1 1.335(2)
C3 O1 1.342(2)
C3 C4 1.376(2)
C4 C5 1.376(2)
C4 H4 0.9300
C5 N2 1.331(2)
C5 O2 1.336(2)
C6 N2 1.327(2)
C6 N1 1.3314(19)
C6 C7 1.499(2)
C7 C8 1.349(2)
C7 C15 1.445(2)
C8 C9 1.460(2)
C8 C16 1.502(2)
C9 O5 1.220(2)
C9 N3 1.382(2)
C10 N3 1.390(2)
C10 C11 1.399(2)
C10 C15 1.409(2)
C11 C12 1.372(3)
C11 H11 0.9300
C12 C13 1.381(3)
C12 H12 0.9300
C13 C14 1.372(3)
C13 H13 0.9300
C14 C15 1.398(2)
C14 H14 0.9300
C16 O4 1.191(2)
C16 O3 1.332(2)
C17 C18 1.479(6)
C17 O3 1.487(4)
C17 H17A 0.9700
C17 H17B 0.9700
C18 H18A 0.9600
C18 H18B 0.9600
C18 H18C 0.9600
C19 N3 1.467(2)
C19 C20 1.509(2)
C19 H19A 0.9700
C19 H19B 0.9700
C20 C25 1.378(2)
C20 C21 1.386(2)
C21 F1 1.355(2)
C21 C22 1.365(3)
C22 C23 1.372(3)
C22 H22 0.9300
C23 C24 1.366(3)
C23 H23 0.9300
C24 C25 1.379(3)
C24 H24 0.9300
C25 F2 1.352(2)
C17' O3 1.428(15)
C17' C18' 1.45(3)
C17' H17C 0.9700
C17' H17D 0.9700
C18' H18D 0.9600
C18' H18E 0.9600
C18' H18F 0.9600

loop_
_geom_hbond_atom_site_label_D
_geom_hbond_atom_site_label_H
_geom_hbond_atom_site_label_A
_geom_hbond_site_symmetry_A
_geom_hbond_distance_DH
_geom_hbond_distance_HA
_geom_hbond_distance_DA
_geom_hbond_angle_DHA
C19 H19A O5 . 0.97 2.25 2.665(2) 105
C14 H14 N1 . 0.93 2.51 3.064(2) 119
C23 H23 O4 5_666 0.93 2.52 3.288(3) 140

loop_
_geom_torsion_atom_site_label_1
_geom_torsion_atom_site_label_2
_geom_torsion_atom_site_label_3
_geom_torsion_atom_site_label_4
_geom_torsion
N1 C3 C4 C5 0.5(3)
O1 C3 C4 C5 -179.25(17)
C3 C4 C5 N2 -1.1(3)
C3 C4 C5 O2 178.68(17)
N2 C6 C7 C8 -52.6(2)
N1 C6 C7 C8 126.78(16)
N2 C6 C7 C15 123.54(15)
N1 C6 C7 C15 -57.1(2)
C15 C7 C8 C9 -0.2(2)
C6 C7 C8 C9 175.94(13)
C15 C7 C8 C16 -178.53(14)
C6 C7 C8 C16 -2.4(2)
C7 C8 C9 O5 -176.33(16)
C16 C8 C9 O5 2.1(2)
C7 C8 C9 N3 5.3(2)
C16 C8 C9 N3 -176.22(13)
N3 C10 C11 C12 178.11(17)
C15 C10 C11 C12 -0.3(3)
C10 C11 C12 C13 -0.2(3)
C11 C12 C13 C14 0.3(3)
C12 C13 C14 C15 0.0(3)
C13 C14 C15 C10 -0.5(3)
C13 C14 C15 C7 -178.73(18)
N3 C10 C15 C14 -177.77(15)
C11 C10 C15 C14 0.6(2)
N3 C10 C15 C7 0.5(2)
C11 C10 C15 C7 178.93(15)
C8 C7 C15 C14 175.40(16)
C6 C7 C15 C14 -0.7(2)
C8 C7 C15 C10 -2.8(2)
C6 C7 C15 C10 -178.90(13)
C7 C8 C16 O4 125.57(19)
C9 C8 C16 O4 -52.9(2)
C7 C8 C16 O3 -55.7(2)
C9 C8 C16 O3 125.83(15)
N3 C19 C20 C25 -18.2(3)
N3 C19 C20 C21 165.02(16)
C25 C20 C21 F1 178.84(16)
C19 C20 C21 F1 -4.0(2)
C25 C20 C21 C22 -0.8(3)
C19 C20 C21 C22 176.41(17)
F1 C21 C22 C23 -179.35(17)
C20 C21 C22 C23 0.2(3)
C21 C22 C23 C24 0.5(3)
C22 C23 C24 C25 -0.7(3)
C21 C20 C25 F2 -179.00(17)
C19 C20 C25 F2 4.1(3)
C21 C20 C25 C24 0.6(3)
C19 C20 C25 C24 -176.27(18)
C23 C24 C25 F2 179.68(17)
C23 C24 C25 C20 0.1(3)
N2 C6 N1 C3 -0.6(2)
C7 C6 N1 C3 -179.86(14)
O1 C3 N1 C6 -179.98(15)
C4 C3 N1 C6 0.3(3)
N1 C6 N2 C5 0.0(2)
C7 C6 N2 C5 179.33(14)
O2 C5 N2 C6 -178.93(16)
C4 C5 N2 C6 0.9(3)
O5 C9 N3 C10 173.80(15)
C8 C9 N3 C10 -7.8(2)
O5 C9 N3 C19 -3.7(2)
C8 C9 N3 C19 174.74(13)
C11 C10 N3 C9 -173.30(15)
C15 C10 N3 C9 5.1(2)
C11 C10 N3 C19 4.0(2)
C15 C10 N3 C19 -177.59(14)
C20 C19 N3 C9 100.99(18)
C20 C19 N3 C10 -76.5(2)
N1 C3 O1 C1 3.5(3)
C4 C3 O1 C1 -176.73(18)
N2 C5 O2 C2 6.1(3)
C4 C5 O2 C2 -173.71(19)
O4 C16 O3 C17' 15.6(12)
C8 C16 O3 C17' -163.2(12)
O4 C16 O3 C17 -8.7(4)
C8 C16 O3 C17 172.5(3)
C18' C17' O3 C16 -108(2)
C18' C17' O3 C17 -54(2)
C18 C17 O3 C16 -169.3(7)
C18 C17 O3 C17' 51.6(15)
